data_7007888
loop_
_publ_author_name
'Boss, Sally R.'
'Coles, Martyn P.'
'Eyre-Brook, Vicki'
'Garc\'ia, Felipe'
'Haigh, Robert'
'Hitchcock, Peter B.'
'McPartlin, Mary'
'Morey, James V.'
'Naka, Hiroshi'
'Raithby, Paul R.'
'Sparkes, Hazel A.'
'Tate, Christopher W.'
'Wheatley, Andrew E. H.'

_publ_section_title
;
 Encapsulation of hydride by molecular main group metal clusters:
 manipulating the source and coordination sphere of the interstitial
 ion.
;
_journal_issue 47
_journal_name_full 'Dalton transactions (Cambridge, England : 2003)'
_journal_page_first 5574
_journal_page_last 5582
_journal_paper_doi 10.1039/b612782g
_journal_year 2006
_chemical_formula_sum 'C86 H139 Al2 Li9 N12'
_chemical_formula_weight 1457.51
_chemical_name_systematic
;
?
;
_space_group_IT_number 15
_symmetry_cell_setting monoclinic
_symmetry_space_group_name_Hall '-C 2yc'
_symmetry_space_group_name_H-M 'C 1 2/c 1'
_atom_sites_solution_hydrogens geom
_atom_sites_solution_primary direct
_atom_sites_solution_secondary difmap
_audit_creation_method SHELXL-97
_cell_angle_alpha 90.00
_cell_angle_beta 105.96(3)
_cell_angle_gamma 90.00
_cell_formula_units_Z 4
_cell_length_a 32.584(7)
_cell_length_b 18.681(4)
_cell_length_c 16.545(3)
_cell_measurement_reflns_used 7496
_cell_measurement_temperature 180(2)
_cell_measurement_theta_max 17.38
_cell_measurement_theta_min 2.91
_cell_volume 9683(4)
_computing_cell_refinement 'HKL Scalepack (Otwinowski & Minor 1997)'
_computing_data_collection 'Collect (Nonius BV, 1997-2000)'
_computing_data_reduction 'HKL Denzo and Scalepack (Otwinowski & Minor 1997)'
_computing_structure_refinement 'SHELXL-97 (Sheldrick, 1997)'
_computing_structure_solution 'SHELXS-97 (Sheldrick, 1990)'
_diffrn_ambient_temperature 293(2)
_diffrn_detector_area_resol_mean 9
_diffrn_measured_fraction_theta_full 0.987
_diffrn_measured_fraction_theta_max 0.987
_diffrn_measurement_device_type 'Kappa CCD'
_diffrn_measurement_method CCD
_diffrn_radiation_monochromator graphite
_diffrn_radiation_source 'fine-focus sealed tube'
_diffrn_radiation_type MoK\a
_diffrn_radiation_wavelength 0.71073
_diffrn_reflns_av_R_equivalents 0.0840
_diffrn_reflns_av_sigmaI/netI 0.0767
_diffrn_reflns_limit_h_max 27
_diffrn_reflns_limit_h_min -27
_diffrn_reflns_limit_k_max 15
_diffrn_reflns_limit_k_min -14
_diffrn_reflns_limit_l_max 13
_diffrn_reflns_limit_l_min -13
_diffrn_reflns_number 10100
_diffrn_reflns_theta_full 17.43
_diffrn_reflns_theta_max 17.43
_diffrn_reflns_theta_min 2.97
_exptl_absorpt_coefficient_mu 0.074
_exptl_absorpt_correction_T_max 0.993
_exptl_absorpt_correction_T_min 0.951
_exptl_absorpt_correction_type multi-scan
_exptl_absorpt_process_details
;
multi-scan from symmetry-related measurements
Sortav (Blessing 1995)
;
_exptl_crystal_colour colourless
_exptl_crystal_density_diffrn 1.000
_exptl_crystal_density_method 'not measured'
_exptl_crystal_description block
_exptl_crystal_F_000 3168
_exptl_crystal_size_max 0.23
_exptl_crystal_size_mid 0.1
_exptl_crystal_size_min 0.1
_refine_diff_density_max 0.331
_refine_diff_density_min -0.319
_refine_diff_density_rms 0.100
_refine_ls_extinction_coef 0.0022(5)
_refine_ls_extinction_expression Fc^*^=kFc[1+0.001xFc^2^\l^3^/sin(2\q)]^-1/4^
_refine_ls_extinction_method SHELXL
_refine_ls_goodness_of_fit_ref 1.077
_refine_ls_hydrogen_treatment mixed
_refine_ls_matrix_type full
_refine_ls_number_parameters 502
_refine_ls_number_reflns 3000
_refine_ls_number_restraints 0
_refine_ls_restrained_S_all 1.077
_refine_ls_R_factor_all 0.1082
_refine_ls_R_factor_gt 0.0731
_refine_ls_shift/su_max 0.003
_refine_ls_shift/su_mean 0.001
_refine_ls_structure_factor_coef Fsqd
_refine_ls_weighting_details 'calc w=1/[\s^2^(Fo^2^)+(0.1418P)^2^+10.7387P] where P=(Fo^2^+2Fc^2^)/3'
_refine_ls_weighting_scheme calc
_refine_ls_wR_factor_gt 0.1950
_refine_ls_wR_factor_ref 0.2195
_reflns_number_gt 2175
_reflns_number_total 3000
_reflns_threshold_expression >2sigma(I)
_cod_data_source_file b612782g.txt
_cod_data_source_block s92
_cod_depositor_comments
;
The following automatic conversions were performed:
'_symmetry_cell_setting' value 'Monoclinic' changed to 'monoclinic'
according to '/home/saulius/struct/CIF-dictionaries/cif_core.dic'
dictionary named 'cif_core.dic' version 2.4.1 from 2010-06-29.

Automatic conversion script
Id: cif_fix_enum 1527 2010-12-29 10:47:43Z saulius 
;
_cod_original_cell_volume 9683(3)
_cod_original_sg_symbol_H-M C2/c
_cod_database_code 7007888

loop_
_symmetry_equiv_pos_as_xyz
'x, y, z'
'-x, y, -z+1/2'
'x+1/2, y+1/2, z'
'-x+1/2, y+1/2, -z+1/2'
'-x, -y, -z'
'x, -y, z-1/2'
'-x+1/2, -y+1/2, -z'
'x+1/2, -y+1/2, z-1/2'

loop_
_atom_site_label
_atom_site_type_symbol
_atom_site_fract_x
_atom_site_fract_y
_atom_site_fract_z
_atom_site_U_iso_or_equiv
_atom_site_adp_type
_atom_site_occupancy
_atom_site_symmetry_multiplicity
_atom_site_calc_flag
_atom_site_refinement_flags
_atom_site_disorder_assembly
_atom_site_disorder_group
H01 H 0.2500 -0.2500 1.0000 0.06(3) Uiso 1 2 d S . .
Al1 Al 0.44020(7) -0.72836(12) 1.10180(14) 0.0567(9) Uani 1 1 d . . .
N1 N 0.29984(18) -0.1454(4) 1.1270(4) 0.0397(16) Uani 1 1 d . . .
N2 N 0.26966(19) -0.0813(3) 1.0044(4) 0.0436(16) Uani 1 1 d . . .
N3 N 0.30963(19) -0.3340(4) 0.9263(3) 0.0380(16) Uani 1 1 d . . .
N4 N 0.34106(18) -0.2222(4) 0.9629(3) 0.0425(17) Uani 1 1 d . . .
N5 N 0.2584(2) -0.3005(3) 1.1758(4) 0.0387(16) Uani 1 1 d . . .
N6 N 0.3233(2) -0.3259(3) 1.1465(4) 0.0428(16) Uani 1 1 d . . .
Li1 Li 0.2867(4) -0.3621(7) 1.0313(7) 0.057(4) Uani 1 1 d . . .
Li2 Li 0.3223(4) -0.2367(6) 1.0739(8) 0.063(4) Uani 1 1 d . . .
Li3 Li 0.2487(4) -0.2123(6) 1.1020(7) 0.045(3) Uani 1 1 d . . .
Li4 Li 0.2854(4) -0.1643(6) 0.9366(7) 0.062(4) Uani 1 1 d . . .
Li5 Li 0.5000 -0.7324(10) 1.2500 0.066(5) Uani 1 2 d S . .
C1 C 0.3249(3) -0.1471(5) 1.2069(6) 0.053(2) Uani 1 1 d . . .
H1 H 0.3278 -0.1912 1.2340 0.063 Uiso 1 1 calc R . .
C2 C 0.3464(3) -0.0916(6) 1.2518(5) 0.059(2) Uani 1 1 d . . .
H2 H 0.3646 -0.0974 1.3057 0.070 Uiso 1 1 calc R . .
C3 C 0.3396(3) -0.0268(5) 1.2126(6) 0.063(2) Uani 1 1 d . . .
H3 H 0.3528 0.0136 1.2412 0.075 Uiso 1 1 calc R . .
C4 C 0.3142(3) -0.0196(4) 1.1330(6) 0.055(2) Uani 1 1 d . . .
H4 H 0.3101 0.0255 1.1083 0.067 Uiso 1 1 calc R . .
C5 C 0.2938(3) -0.0799(5) 1.0867(6) 0.047(2) Uani 1 1 d . . .
C6 C 0.2670(2) -0.0102(4) 0.9633(5) 0.047(2) Uani 1 1 d . . .
H6 H 0.2951 0.0128 0.9822 0.057 Uiso 1 1 calc R . .
C7 C 0.2345(2) 0.0388(4) 0.9843(5) 0.060(2) Uani 1 1 d . . .
H7A H 0.2415 0.0453 1.0448 0.072 Uiso 1 1 calc R . .
H7B H 0.2065 0.0167 0.9662 0.072 Uiso 1 1 calc R . .
C8 C 0.2330(3) 0.1124(4) 0.9417(6) 0.079(3) Uani 1 1 d . . .
H8A H 0.2116 0.1423 0.9556 0.095 Uiso 1 1 calc R . .
H8B H 0.2605 0.1360 0.9619 0.095 Uiso 1 1 calc R . .
C9 C 0.2224(3) 0.1026(4) 0.8472(5) 0.076(3) Uani 1 1 d . . .
H9A H 0.1938 0.0830 0.8268 0.092 Uiso 1 1 calc R . .
H9B H 0.2227 0.1489 0.8207 0.092 Uiso 1 1 calc R . .
C10 C 0.2534(3) 0.0538(4) 0.8230(5) 0.065(2) Uani 1 1 d . . .
H10A H 0.2815 0.0757 0.8383 0.079 Uiso 1 1 calc R . .
H10B H 0.2448 0.0470 0.7625 0.079 Uiso 1 1 calc R . .
C11 C 0.2557(2) -0.0193(4) 0.8666(4) 0.052(2) Uani 1 1 d . . .
H11A H 0.2772 -0.0487 0.8522 0.062 Uiso 1 1 calc R . .
H11B H 0.2285 -0.0435 0.8469 0.062 Uiso 1 1 calc R . .
C12 C 0.3118(3) -0.4007(5) 0.8977(4) 0.052(2) Uani 1 1 d . . .
H12 H 0.2886 -0.4306 0.8942 0.062 Uiso 1 1 calc R . .
C13 C 0.3458(3) -0.4289(5) 0.8731(5) 0.061(2) Uani 1 1 d . . .
H13 H 0.3463 -0.4764 0.8567 0.073 Uiso 1 1 calc R . .
C14 C 0.3791(3) -0.3824(6) 0.8741(5) 0.059(2) Uani 1 1 d . . .
H14 H 0.4021 -0.3983 0.8559 0.071 Uiso 1 1 calc R . .
C15 C 0.3786(3) -0.3140(5) 0.9012(5) 0.053(2) Uani 1 1 d . . .
H15 H 0.4012 -0.2837 0.9011 0.063 Uiso 1 1 calc R . .
C16 C 0.3438(3) -0.2877(5) 0.9302(4) 0.045(2) Uani 1 1 d . . .
C17 C 0.3780(2) -0.1754(4) 0.9668(5) 0.047(2) Uani 1 1 d . . .
H17 H 0.4040 -0.2044 0.9845 0.056 Uiso 1 1 calc R . .
C18 C 0.3769(2) -0.1404(4) 0.8847(5) 0.060(2) Uani 1 1 d . . .
H18A H 0.3508 -0.1130 0.8657 0.072 Uiso 1 1 calc R . .
H18B H 0.3765 -0.1773 0.8432 0.072 Uiso 1 1 calc R . .
C19 C 0.4144(3) -0.0916(4) 0.8900(5) 0.066(2) Uani 1 1 d . . .
H19A H 0.4405 -0.1194 0.9044 0.080 Uiso 1 1 calc R . .
H19B H 0.4115 -0.0696 0.8356 0.080 Uiso 1 1 calc R . .
C20 C 0.4170(3) -0.0342(5) 0.9549(6) 0.081(3) Uani 1 1 d . . .
H20A H 0.4419 -0.0047 0.9588 0.097 Uiso 1 1 calc R . .
H20B H 0.3919 -0.0039 0.9380 0.097 Uiso 1 1 calc R . .
C21 C 0.4197(3) -0.0666(4) 1.0391(6) 0.074(3) Uani 1 1 d . . .
H21A H 0.4204 -0.0290 1.0798 0.089 Uiso 1 1 calc R . .
H21B H 0.4457 -0.0944 1.0580 0.089 Uiso 1 1 calc R . .
C22 C 0.3805(2) -0.1156(4) 1.0326(5) 0.061(2) Uani 1 1 d . . .
H22A H 0.3825 -0.1369 1.0870 0.074 Uiso 1 1 calc R . .
H22B H 0.3546 -0.0871 1.0167 0.074 Uiso 1 1 calc R . .
C23 C 0.2345(3) -0.2987(4) 1.2310(6) 0.050(2) Uani 1 1 d . . .
H23 H 0.2069 -0.2808 1.2117 0.060 Uiso 1 1 calc R . .
C24 C 0.2478(3) -0.3212(4) 1.3135(6) 0.059(2) Uani 1 1 d . . .
H24 H 0.2304 -0.3175 1.3495 0.071 Uiso 1 1 calc R . .
C25 C 0.2887(4) -0.3497(4) 1.3397(5) 0.064(2) Uani 1 1 d . . .
H25 H 0.2989 -0.3671 1.3942 0.077 Uiso 1 1 calc R . .
C26 C 0.3145(3) -0.3526(4) 1.2867(6) 0.052(2) Uani 1 1 d . . .
H26 H 0.3419 -0.3715 1.3058 0.062 Uiso 1 1 calc R . .
C27 C 0.2997(3) -0.3271(4) 1.2025(6) 0.042(2) Uani 1 1 d . . .
C28 C 0.3675(3) -0.3526(4) 1.1783(4) 0.049(2) Uani 1 1 d . . .
H28 H 0.3774 -0.3403 1.2381 0.058 Uiso 1 1 calc R . .
C29 C 0.3971(3) -0.3163(5) 1.1350(6) 0.083(3) Uani 1 1 d . . .
H29A H 0.3973 -0.2652 1.1454 0.100 Uiso 1 1 calc R . .
H29B H 0.3865 -0.3238 1.0748 0.100 Uiso 1 1 calc R . .
C30 C 0.4436(3) -0.3456(6) 1.1663(6) 0.093(3) Uani 1 1 d . . .
H30A H 0.4613 -0.3226 1.1353 0.111 Uiso 1 1 calc R . .
H30B H 0.4553 -0.3341 1.2254 0.111 Uiso 1 1 calc R . .
C31 C 0.4448(3) -0.4228(7) 1.1550(6) 0.104(4) Uani 1 1 d . . .
H31A H 0.4739 -0.4400 1.1756 0.125 Uiso 1 1 calc R . .
H31B H 0.4345 -0.4345 1.0958 0.125 Uiso 1 1 calc R . .
C32 C 0.4169(3) -0.4586(5) 1.2032(7) 0.105(3) Uani 1 1 d . . .
H32A H 0.4279 -0.4481 1.2626 0.126 Uiso 1 1 calc R . .
H32B H 0.4176 -0.5101 1.1960 0.126 Uiso 1 1 calc R . .
C33 C 0.3701(3) -0.4319(5) 1.1716(6) 0.083(3) Uani 1 1 d . . .
H33A H 0.3583 -0.4461 1.1135 0.099 Uiso 1 1 calc R . .
H33B H 0.3532 -0.4541 1.2046 0.099 Uiso 1 1 calc R . .
C34 C 0.3901(3) -0.7965(5) 1.0734(5) 0.070(2) Uani 1 1 d . . .
C35 C 0.3976(5) -0.8524(7) 1.1403(10) 0.197(7) Uani 1 1 d . . .
H35A H 0.3771 -0.8902 1.1228 0.295 Uiso 1 1 calc R . .
H35B H 0.3946 -0.8315 1.1914 0.295 Uiso 1 1 calc R . .
H35C H 0.4259 -0.8714 1.1497 0.295 Uiso 1 1 calc R . .
C36 C 0.3846(4) -0.8336(6) 0.9888(8) 0.153(5) Uani 1 1 d . . .
H36A H 0.3756 -0.7992 0.9443 0.229 Uiso 1 1 calc R . .
H36B H 0.3634 -0.8705 0.9819 0.229 Uiso 1 1 calc R . .
H36C H 0.4112 -0.8544 0.9869 0.229 Uiso 1 1 calc R . .
C37 C 0.3484(3) -0.7579(6) 1.0689(8) 0.137(4) Uani 1 1 d . . .
H37A H 0.3508 -0.7330 1.1208 0.205 Uiso 1 1 calc R . .
H37B H 0.3256 -0.7921 1.0596 0.205 Uiso 1 1 calc R . .
H37C H 0.3425 -0.7241 1.0234 0.205 Uiso 1 1 calc R . .
C38 C 0.4434(3) -0.6538(6) 1.0144(6) 0.093(3) Uani 1 1 d . . .
C39 C 0.4485(5) -0.6886(7) 0.9345(7) 0.165(5) Uani 1 1 d . . .
H39A H 0.4225 -0.7125 0.9060 0.247 Uiso 1 1 calc R . .
H39B H 0.4714 -0.7227 0.9488 0.247 Uiso 1 1 calc R . .
H39C H 0.4549 -0.6525 0.8985 0.247 Uiso 1 1 calc R . .
C40 C 0.4060(4) -0.6042(6) 0.9911(7) 0.139(5) Uani 1 1 d . . .
H40A H 0.4126 -0.5640 0.9608 0.209 Uiso 1 1 calc R . .
H40B H 0.3996 -0.5876 1.0412 0.209 Uiso 1 1 calc R . .
H40C H 0.3817 -0.6291 0.9564 0.209 Uiso 1 1 calc R . .
C41 C 0.4829(4) -0.6058(7) 1.0525(8) 0.157(5) Uani 1 1 d . . .
H41A H 0.5084 -0.6337 1.0608 0.236 Uiso 1 1 calc R . .
H41B H 0.4812 -0.5870 1.1055 0.236 Uiso 1 1 calc R . .
H41C H 0.4834 -0.5670 1.0147 0.236 Uiso 1 1 calc R . .
C42 C 0.4373(3) -0.6743(4) 1.2061(5) 0.083(3) Uani 1 1 d . . .
H42A H 0.4629 -0.6469 1.2270 0.125 Uiso 1 1 calc R . .
H42B H 0.4345 -0.7077 1.2484 0.125 Uiso 1 1 calc R . .
H42C H 0.4131 -0.6428 1.1925 0.125 Uiso 1 1 calc R . .
C43 C 0.4940(3) -0.7881(5) 1.1260(5) 0.090(3) Uani 1 1 d . . .
H43A H 0.5184 -0.7571 1.1356 0.136 Uiso 1 1 calc R . .
H43B H 0.4930 -0.8186 1.0788 0.136 Uiso 1 1 calc R . .
H43C H 0.4961 -0.8169 1.1751 0.136 Uiso 1 1 calc R . .

loop_
_atom_site_aniso_label
_atom_site_aniso_U_11
_atom_site_aniso_U_22
_atom_site_aniso_U_33
_atom_site_aniso_U_23
_atom_site_aniso_U_13
_atom_site_aniso_U_12
Al1 0.0538(17) 0.0640(17) 0.0509(16) -0.0023(12) 0.0122(12) 0.0046(12)
N1 0.037(4) 0.051(6) 0.028(5) -0.006(4) 0.005(4) 0.002(3)
N2 0.056(4) 0.040(5) 0.035(5) 0.006(4) 0.013(4) 0.002(3)
N3 0.048(5) 0.029(4) 0.038(4) -0.008(3) 0.013(3) 0.004(4)
N4 0.046(5) 0.035(4) 0.047(4) 0.000(3) 0.014(3) -0.003(4)
N5 0.030(5) 0.048(4) 0.040(4) 0.002(3) 0.013(4) 0.006(3)
N6 0.040(5) 0.052(4) 0.038(4) 0.004(3) 0.015(4) 0.007(3)
Li1 0.034(8) 0.088(10) 0.051(8) 0.007(7) 0.015(6) -0.008(7)
Li2 0.083(10) 0.050(8) 0.064(9) 0.002(7) 0.034(7) 0.003(7)
Li3 0.048(8) 0.052(8) 0.039(7) -0.009(6) 0.018(6) -0.005(6)
Li4 0.072(10) 0.048(8) 0.054(8) 0.003(7) 0.000(7) 0.017(7)
Li5 0.090(15) 0.070(13) 0.041(11) 0.000 0.022(10) 0.000
C1 0.057(6) 0.052(7) 0.047(7) 0.001(6) 0.010(5) -0.004(5)
C2 0.070(6) 0.060(7) 0.039(5) 0.000(7) 0.002(5) -0.011(6)
C3 0.075(7) 0.069(9) 0.036(7) -0.019(6) 0.003(6) -0.015(5)
C4 0.069(6) 0.041(6) 0.055(7) -0.009(5) 0.013(5) -0.012(5)
C5 0.046(6) 0.045(7) 0.055(8) 0.002(7) 0.022(5) 0.008(5)
C6 0.038(5) 0.051(6) 0.053(6) -0.004(5) 0.013(4) -0.005(4)
C7 0.073(6) 0.050(6) 0.061(5) 0.005(5) 0.028(5) 0.018(5)
C8 0.113(8) 0.050(6) 0.073(8) 0.009(5) 0.024(5) 0.023(5)
C9 0.105(8) 0.053(6) 0.068(8) 0.026(5) 0.018(6) 0.013(5)
C10 0.081(7) 0.055(6) 0.059(6) 0.014(5) 0.018(5) 0.002(5)
C11 0.072(6) 0.050(6) 0.036(6) 0.001(4) 0.019(4) -0.002(4)
C12 0.050(7) 0.061(8) 0.044(5) 0.000(5) 0.013(5) 0.001(5)
C13 0.060(6) 0.060(6) 0.070(6) -0.016(5) 0.029(5) 0.004(7)
C14 0.059(7) 0.066(7) 0.063(6) -0.002(5) 0.033(5) 0.012(6)
C15 0.045(6) 0.058(8) 0.061(6) -0.007(5) 0.024(5) 0.009(5)
C16 0.046(7) 0.049(7) 0.036(5) 0.010(5) 0.004(5) 0.000(7)
C17 0.048(6) 0.035(5) 0.060(6) 0.003(5) 0.017(4) 0.003(5)
C18 0.060(6) 0.057(5) 0.063(6) 0.014(5) 0.016(4) -0.003(5)
C19 0.068(7) 0.066(6) 0.073(6) 0.013(5) 0.031(5) -0.003(5)
C20 0.087(7) 0.062(6) 0.108(8) 0.011(7) 0.053(6) -0.013(5)
C21 0.067(6) 0.069(6) 0.088(8) -0.022(5) 0.023(5) -0.030(5)
C22 0.056(6) 0.056(5) 0.074(6) -0.001(5) 0.020(4) -0.003(5)
C23 0.055(6) 0.048(5) 0.050(7) -0.006(5) 0.017(6) 0.002(4)
C24 0.070(8) 0.077(6) 0.035(7) 0.013(5) 0.021(5) 0.012(5)
C25 0.070(8) 0.079(6) 0.040(6) 0.014(5) 0.008(7) -0.002(6)
C26 0.049(6) 0.067(6) 0.039(6) 0.009(5) 0.010(6) -0.001(4)
C27 0.055(8) 0.034(5) 0.034(7) 0.001(4) 0.008(6) -0.006(4)
C28 0.055(7) 0.053(6) 0.040(5) 0.003(4) 0.017(5) 0.019(5)
C29 0.050(7) 0.113(7) 0.083(7) 0.025(6) 0.012(5) 0.009(6)
C30 0.037(7) 0.141(10) 0.094(7) 0.025(7) 0.008(5) 0.005(6)
C31 0.092(9) 0.131(11) 0.092(8) -0.031(7) 0.029(7) 0.045(8)
C32 0.089(9) 0.072(7) 0.142(10) -0.024(7) 0.010(8) 0.020(6)
C33 0.051(7) 0.094(9) 0.093(7) -0.008(6) 0.001(5) 0.014(5)
C34 0.067(7) 0.072(6) 0.067(6) 0.007(6) 0.015(5) 0.003(5)
C35 0.196(15) 0.146(12) 0.225(16) 0.060(12) 0.019(12) -0.095(10)
C36 0.128(10) 0.162(11) 0.163(12) -0.091(10) 0.031(8) -0.059(8)
C37 0.063(8) 0.156(10) 0.188(13) -0.044(9) 0.027(7) -0.014(7)
C38 0.088(8) 0.106(8) 0.080(8) 0.012(6) 0.014(6) -0.025(7)
C39 0.216(15) 0.204(14) 0.086(9) 0.013(9) 0.061(9) -0.015(11)
C40 0.145(11) 0.102(8) 0.132(10) 0.048(7) -0.028(8) 0.015(8)
C41 0.144(11) 0.172(12) 0.138(10) 0.077(9) 0.009(9) -0.054(10)
C42 0.075(6) 0.085(6) 0.076(6) -0.006(5) -0.001(5) 0.002(5)
C43 0.073(6) 0.118(8) 0.072(6) -0.032(5) 0.007(5) 0.017(5)

loop_
_atom_type_symbol
_atom_type_description
_atom_type_scat_dispersion_real
_atom_type_scat_dispersion_imag
_atom_type_scat_source
C C 0.0033 0.0016 'International Tables Vol C Tables 4.2.6.8 and 6.1.1.4'
H H 0.0000 0.0000 'International Tables Vol C Tables 4.2.6.8 and 6.1.1.4'
Li Li -0.0003 0.0001 'International Tables Vol C Tables 4.2.6.8 and 6.1.1.4'
N N 0.0061 0.0033 'International Tables Vol C Tables 4.2.6.8 and 6.1.1.4'
Al Al 0.0645 0.0514 'International Tables Vol C Tables 4.2.6.8 and 6.1.1.4'

loop_
_geom_angle_atom_site_label_1
_geom_angle_atom_site_label_2
_geom_angle_atom_site_label_3
_geom_angle
_geom_angle_site_symmetry_1
_geom_angle_site_symmetry_3
_geom_angle_publ_flag
C34 Al1 C43 107.4(4) . . ?
C34 Al1 C42 106.7(4) . . ?
C43 Al1 C42 110.3(3) . . ?
C34 Al1 C38 117.6(4) . . ?
C43 Al1 C38 107.9(4) . . ?
C42 Al1 C38 106.8(4) . . ?
C34 Al1 Li5 122.1(4) . . ?
C43 Al1 Li5 55.3(3) . . ?
C42 Al1 Li5 55.0(3) . . ?
C38 Al1 Li5 120.3(4) . . ?
C1 N1 C5 117.5(7) . . ?
C1 N1 Li3 115.3(7) . . ?
C5 N1 Li3 116.5(6) . . ?
C1 N1 Li2 101.5(6) . . ?
C5 N1 Li2 121.8(6) . . ?
Li3 N1 Li2 77.3(5) . . ?
C5 N2 C6 112.5(6) . . ?
C5 N2 Li1 121.1(6) . 7_547 ?
C6 N2 Li1 113.1(6) . 7_547 ?
C5 N2 Li4 113.2(6) . . ?
C6 N2 Li4 114.6(6) . . ?
Li1 N2 Li4 78.0(5) 7_547 . ?
C12 N3 C16 118.2(6) . . ?
C12 N3 Li3 117.0(6) . 7_547 ?
C16 N3 Li3 115.5(6) . 7_547 ?
C12 N3 Li1 97.1(6) . . ?
C16 N3 Li1 124.5(6) . . ?
Li3 N3 Li1 77.1(5) 7_547 . ?
C16 N4 C17 114.3(6) . . ?
C16 N4 Li4 122.9(6) . . ?
C17 N4 Li4 111.2(6) . . ?
C16 N4 Li2 107.4(6) . . ?
C17 N4 Li2 117.9(6) . . ?
Li4 N4 Li2 78.6(5) . . ?
C23 N5 C27 118.8(6) . . ?
C23 N5 Li3 111.2(6) . . ?
C27 N5 Li3 117.5(6) . . ?
C23 N5 Li4 103.1(6) . 7_547 ?
C27 N5 Li4 122.0(6) . 7_547 ?
Li3 N5 Li4 76.4(5) . 7_547 ?
C27 N6 C28 115.6(6) . . ?
C27 N6 Li2 119.6(6) . . ?
C28 N6 Li2 109.8(6) . . ?
C27 N6 Li1 109.4(6) . . ?
C28 N6 Li1 118.5(6) . . ?
Li2 N6 Li1 79.2(5) . . ?
N2 Li1 N6 132.5(6) 7_547 . ?
N2 Li1 N3 112.1(6) 7_547 . ?
N6 Li1 N3 115.4(6) . . ?
N2 Li1 Li3 83.0(5) 7_547 7_547 ?
N6 Li1 Li3 128.2(6) . 7_547 ?
N3 Li1 Li3 49.5(4) . 7_547 ?
N2 Li1 Li4 51.0(4) 7_547 7_547 ?
N6 Li1 Li4 94.3(6) . 7_547 ?
N3 Li1 Li4 131.2(6) . 7_547 ?
Li3 Li1 Li4 81.7(5) 7_547 7_547 ?
N2 Li1 Li2 146.0(7) 7_547 . ?
N6 Li1 Li2 50.1(4) . . ?
N3 Li1 Li2 76.8(5) . . ?
Li3 Li1 Li2 79.0(5) 7_547 . ?
Li4 Li1 Li2 97.7(6) 7_547 . ?
N2 Li1 C12 94.4(5) 7_547 . ?
N6 Li1 C12 128.6(6) . . ?
N3 Li1 C12 30.0(3) . . ?
Li3 Li1 C12 66.8(4) 7_547 . ?
Li4 Li1 C12 136.5(6) 7_547 . ?
Li2 Li1 C12 104.5(5) . . ?
N2 Li1 Li3 98.1(5) 7_547 . ?
N6 Li1 Li3 65.5(4) . . ?
N3 Li1 Li3 108.7(5) . . ?
Li3 Li1 Li3 74.5(4) 7_547 . ?
Li4 Li1 Li3 48.4(4) 7_547 . ?
Li2 Li1 Li3 49.3(4) . . ?
C12 Li1 Li3 137.3(5) . . ?
N6 Li2 N4 130.9(7) . . ?
N6 Li2 N1 111.0(6) . . ?
N4 Li2 N1 118.0(6) . . ?
N6 Li2 Li3 84.5(5) . . ?
N4 Li2 Li3 129.4(6) . . ?
N1 Li2 Li3 49.5(4) . . ?
N6 Li2 Li1 50.6(4) . . ?
N4 Li2 Li1 95.4(6) . . ?
N1 Li2 Li1 130.2(6) . . ?
Li3 Li2 Li1 80.9(5) . . ?
N6 Li2 Li4 148.5(7) . . ?
N4 Li2 Li4 49.8(4) . . ?
N1 Li2 Li4 79.5(5) . . ?
Li3 Li2 Li4 80.7(5) . . ?
Li1 Li2 Li4 99.4(6) . . ?
N6 Li2 C1 91.9(5) . . ?
N4 Li2 C1 131.9(6) . . ?
N1 Li2 C1 28.8(3) . . ?
Li3 Li2 C1 65.0(4) . . ?
Li1 Li2 C1 132.3(6) . . ?
Li4 Li2 C1 106.5(5) . . ?
N6 Li2 Li3 100.1(5) . 7_547 ?
N4 Li2 Li3 64.7(4) . 7_547 ?
N1 Li2 Li3 110.7(6) . 7_547 ?
Li3 Li2 Li3 75.7(5) . 7_547 ?
Li1 Li2 Li3 50.1(4) . 7_547 ?
Li4 Li2 Li3 49.3(4) . 7_547 ?
C1 Li2 Li3 137.5(5) . 7_547 ?
N3 Li3 N5 118.0(6) 7_547 . ?
N3 Li3 N1 116.7(6) 7_547 . ?
N5 Li3 N1 113.2(6) . . ?
N3 Li3 Li4 90.7(5) 7_547 7_547 ?
N5 Li3 Li4 53.4(4) . 7_547 ?
N1 Li3 Li4 151.5(6) . 7_547 ?
N3 Li3 Li1 53.4(4) 7_547 7_547 ?
N5 Li3 Li1 155.4(6) . 7_547 ?
N1 Li3 Li1 89.5(5) . 7_547 ?
Li4 Li3 Li1 102.1(5) 7_547 7_547 ?
N3 Li3 Li2 152.4(6) 7_547 . ?
N5 Li3 Li2 88.0(5) . . ?
N1 Li3 Li2 53.2(4) . . ?
Li4 Li3 Li2 99.0(5) 7_547 . ?
Li1 Li3 Li2 99.1(5) 7_547 . ?
N3 Li3 Li2 62.4(4) 7_547 7_547 ?
N5 Li3 Li2 104.6(5) . 7_547 ?
N1 Li3 Li2 133.6(5) . 7_547 ?
Li4 Li3 Li2 51.2(4) 7_547 7_547 ?
Li1 Li3 Li2 50.9(4) 7_547 7_547 ?
Li2 Li3 Li2 104.3(5) . 7_547 ?
N3 Li3 Li1 133.0(5) 7_547 . ?
N5 Li3 Li1 61.7(4) . . ?
N1 Li3 Li1 102.7(5) . . ?
Li4 Li3 Li1 49.2(4) 7_547 . ?
Li1 Li3 Li1 105.5(4) 7_547 . ?
Li2 Li3 Li1 49.7(4) . . ?
Li2 Li3 Li1 72.2(4) 7_547 . ?
N3 Li3 Li4 102.6(5) 7_547 . ?
N5 Li3 Li4 132.1(5) . . ?
N1 Li3 Li4 63.3(4) . . ?
Li4 Li3 Li4 105.2(4) 7_547 . ?
Li1 Li3 Li4 49.1(4) 7_547 . ?
Li2 Li3 Li4 50.0(4) . . ?
Li2 Li3 Li4 71.6(4) 7_547 . ?
Li1 Li3 Li4 72.4(3) . . ?
N4 Li4 N2 128.2(7) . . ?
N4 Li4 N5 111.6(6) . 7_547 ?
N2 Li4 N5 120.3(6) . 7_547 ?
N4 Li4 Li3 82.9(5) . 7_547 ?
N2 Li4 Li3 131.1(7) . 7_547 ?
N5 Li4 Li3 50.2(4) 7_547 7_547 ?
N4 Li4 Li1 148.6(7) . 7_547 ?
N2 Li4 Li1 51.0(4) . 7_547 ?
N5 Li4 Li1 79.0(5) 7_547 7_547 ?
Li3 Li4 Li1 82.4(5) 7_547 7_547 ?
N4 Li4 Li2 51.6(4) . . ?
N2 Li4 Li2 92.3(5) . . ?
N5 Li4 Li2 129.6(6) 7_547 . ?
Li3 Li4 Li2 79.5(5) 7_547 . ?
Li1 Li4 Li2 98.4(6) 7_547 . ?
N4 Li4 C23 91.8(5) . 7_547 ?
N2 Li4 C23 135.4(6) . 7_547 ?
N5 Li4 C23 28.6(3) 7_547 7_547 ?
Li3 Li4 C23 63.8(4) 7_547 7_547 ?
Li1 Li4 C23 106.2(5) 7_547 7_547 ?
Li2 Li4 C23 131.6(5) . 7_547 ?
N4 Li4 Li3 100.2(5) . . ?
N2 Li4 Li3 64.2(4) . . ?
N5 Li4 Li3 108.9(6) 7_547 . ?
Li3 Li4 Li3 74.8(4) 7_547 . ?
Li1 Li4 Li3 49.1(4) 7_547 . ?
Li2 Li4 Li3 49.3(4) . . ?
C23 Li4 Li3 135.0(5) 7_547 . ?
C42 Li5 C43 94.9(3) 2_657 2_657 ?
C42 Li5 Al1 130.4(5) 2_657 . ?
C43 Li5 Al1 134.7(5) 2_657 . ?
C42 Li5 Al1 47.5(2) 2_657 2_657 ?
C43 Li5 Al1 47.4(2) 2_657 2_657 ?
Al1 Li5 Al1 176.7(8) . 2_657 ?
N1 C1 C2 127.1(7) . . ?
N1 C1 Li2 49.7(5) . . ?
C2 C1 Li2 143.5(6) . . ?
C1 C2 C3 115.3(7) . . ?
C4 C3 C2 121.8(7) . . ?
C3 C4 C5 121.0(8) . . ?
N2 C5 N1 115.4(8) . . ?
N2 C5 C4 127.2(9) . . ?
N1 C5 C4 117.3(8) . . ?
N2 C6 C7 113.1(6) . . ?
N2 C6 C11 110.0(6) . . ?
C7 C6 C11 108.8(6) . . ?
C6 C7 C8 111.7(6) . . ?
C9 C8 C7 109.5(7) . . ?
C10 C9 C8 111.7(7) . . ?
C9 C10 C11 111.4(6) . . ?
C10 C11 C6 110.8(6) . . ?
N3 C12 C13 125.5(7) . . ?
N3 C12 Li1 52.9(5) . . ?
C13 C12 Li1 143.3(6) . . ?
C12 C13 C14 116.4(7) . . ?
C15 C14 C13 120.9(7) . . ?
C14 C15 C16 121.1(7) . . ?
N4 C16 N3 116.2(8) . . ?
N4 C16 C15 126.1(8) . . ?
N3 C16 C15 117.8(8) . . ?
N4 C17 C18 113.7(6) . . ?
N4 C17 C22 110.0(6) . . ?
C18 C17 C22 107.8(6) . . ?
C17 C18 C19 113.2(6) . . ?
C20 C19 C18 111.0(6) . . ?
C21 C20 C19 110.7(6) . . ?
C20 C21 C22 109.7(7) . . ?
C17 C22 C21 111.0(6) . . ?
N5 C23 C24 125.2(7) . . ?
N5 C23 Li4 48.3(5) . 7_547 ?
C24 C23 Li4 147.4(6) . 7_547 ?
C23 C24 C25 116.0(7) . . ?
C26 C25 C24 121.3(7) . . ?
C25 C26 C27 120.6(7) . . ?
N6 C27 N5 117.3(7) . . ?
N6 C27 C26 124.7(8) . . ?
N5 C27 C26 118.0(7) . . ?
N6 C28 C33 112.2(6) . . ?
N6 C28 C29 111.6(6) . . ?
C33 C28 C29 110.7(7) . . ?
C28 C29 C30 112.0(7) . . ?
C31 C30 C29 111.2(8) . . ?
C30 C31 C32 109.2(7) . . ?
C31 C32 C33 110.9(9) . . ?
C28 C33 C32 111.4(7) . . ?
C35 C34 C37 109.3(10) . . ?
C35 C34 C36 108.4(9) . . ?
C37 C34 C36 106.9(8) . . ?
C35 C34 Al1 108.1(7) . . ?
C37 C34 Al1 111.5(6) . . ?
C36 C34 Al1 112.5(6) . . ?
C40 C38 C39 108.5(9) . . ?
C40 C38 C41 105.8(9) . . ?
C39 C38 C41 108.9(10) . . ?
C40 C38 Al1 114.2(7) . . ?
C39 C38 Al1 111.4(8) . . ?
C41 C38 Al1 107.8(7) . . ?

loop_
_geom_bond_atom_site_label_1
_geom_bond_atom_site_label_2
_geom_bond_distance
_geom_bond_site_symmetry_2
_geom_bond_publ_flag
Al1 C34 2.021(9) . ?
Al1 C43 2.023(8) . ?
Al1 C42 2.024(8) . ?
Al1 C38 2.031(10) . ?
Al1 Li5 2.681(3) . ?
N1 C1 1.349(9) . ?
N1 C5 1.381(9) . ?
N1 Li3 2.033(12) . ?
N1 Li2 2.139(13) . ?
N2 C5 1.374(9) . ?
N2 C6 1.484(8) . ?
N2 Li1 2.060(13) 7_547 ?
N2 Li4 2.060(13) . ?
N3 C12 1.341(9) . ?
N3 C16 1.396(9) . ?
N3 Li3 2.022(13) 7_547 ?
N3 Li1 2.137(13) . ?
N4 C16 1.352(9) . ?
N4 C17 1.475(8) . ?
N4 Li4 2.053(13) . ?
N4 Li2 2.105(13) . ?
N5 C23 1.355(9) . ?
N5 C27 1.386(9) . ?
N5 Li3 2.024(13) . ?
N5 Li4 2.113(13) 7_547 ?
N6 C27 1.357(9) . ?
N6 C28 1.477(8) . ?
N6 Li2 2.050(14) . ?
N6 Li1 2.065(13) . ?
Li1 N2 2.060(13) 7_547 ?
Li1 Li3 2.594(16) 7_547 ?
Li1 Li4 2.594(17) 7_547 ?
Li1 Li2 2.623(17) . ?
Li1 C12 2.660(15) . ?
Li1 Li3 3.395(17) . ?
Li2 Li3 2.608(16) . ?
Li2 Li4 2.633(17) . ?
Li2 C1 2.748(16) . ?
Li2 Li3 3.320(17) 7_547 ?
Li3 N3 2.022(13) 7_547 ?
Li3 Li4 2.561(16) 7_547 ?
Li3 Li1 2.594(16) 7_547 ?
Li3 Li2 3.320(17) 7_547 ?
Li3 Li4 3.395(17) . ?
Li4 N5 2.113(13) 7_547 ?
Li4 Li3 2.561(16) 7_547 ?
Li4 Li1 2.594(17) 7_547 ?
Li4 C23 2.756(16) 7_547 ?
Li5 C42 2.250(12) 2_657 ?
Li5 C43 2.260(11) 2_657 ?
Li5 Al1 2.681(3) 2_657 ?
C1 C2 1.353(10) . ?
C2 C3 1.363(10) . ?
C3 C4 1.355(10) . ?
C4 C5 1.421(10) . ?
C6 C7 1.512(9) . ?
C6 C11 1.549(9) . ?
C7 C8 1.540(10) . ?
C8 C9 1.516(11) . ?
C9 C10 1.496(10) . ?
C10 C11 1.537(9) . ?
C12 C13 1.384(10) . ?
C13 C14 1.386(10) . ?
C14 C15 1.355(10) . ?
C15 C16 1.435(10) . ?
C17 C18 1.499(9) . ?
C17 C22 1.547(9) . ?
C18 C19 1.507(10) . ?
C19 C20 1.504(10) . ?
C20 C21 1.499(11) . ?
C21 C22 1.550(10) . ?
C23 C24 1.379(9) . ?
C23 Li4 2.756(16) 7_547 ?
C24 C25 1.390(10) . ?
C25 C26 1.372(10) . ?
C26 C27 1.425(10) . ?
C28 C33 1.490(10) . ?
C28 C29 1.511(10) . ?
C29 C30 1.561(11) . ?
C30 C31 1.455(12) . ?
C31 C32 1.519(13) . ?
C32 C33 1.552(11) . ?
C34 C35 1.492(14) . ?
C34 C37 1.522(12) . ?
C34 C36 1.529(13) . ?
C38 C40 1.496(13) . ?
C38 C39 1.522(14) . ?
C38 C41 1.552(13) . ?

loop_
_geom_torsion_atom_site_label_1
_geom_torsion_atom_site_label_2
_geom_torsion_atom_site_label_3
_geom_torsion_atom_site_label_4
_geom_torsion
_geom_torsion_site_symmetry_1
_geom_torsion_site_symmetry_2
_geom_torsion_site_symmetry_3
_geom_torsion_site_symmetry_4
_geom_torsion_publ_flag
C27 N6 Li1 N2 -16.7(11) . . . 7_547 ?
C28 N6 Li1 N2 118.8(9) . . . 7_547 ?
Li2 N6 Li1 N2 -134.4(10) . . . 7_547 ?
C27 N6 Li1 N3 161.2(6) . . . . ?
C28 N6 Li1 N3 -63.3(8) . . . . ?
Li2 N6 Li1 N3 43.5(7) . . . . ?
C27 N6 Li1 Li3 104.1(8) . . . 7_547 ?
C28 N6 Li1 Li3 -120.4(7) . . . 7_547 ?
Li2 N6 Li1 Li3 -13.7(8) . . . 7_547 ?
C27 N6 Li1 Li4 21.2(7) . . . 7_547 ?
C28 N6 Li1 Li4 156.7(6) . . . 7_547 ?
Li2 N6 Li1 Li4 -96.5(6) . . . 7_547 ?
C27 N6 Li1 Li2 117.7(6) . . . . ?
C28 N6 Li1 Li2 -106.8(7) . . . . ?
C27 N6 Li1 C12 -166.7(7) . . . . ?
C28 N6 Li1 C12 -31.2(10) . . . . ?
Li2 N6 Li1 C12 75.5(8) . . . . ?
C27 N6 Li1 Li3 61.2(5) . . . . ?
C28 N6 Li1 Li3 -163.3(6) . . . . ?
Li2 N6 Li1 Li3 -56.5(4) . . . . ?
C12 N3 Li1 N2 -57.5(7) . . . 7_547 ?
C16 N3 Li1 N2 171.0(6) . . . 7_547 ?
Li3 N3 Li1 N2 58.7(7) 7_547 . . 7_547 ?
C12 N3 Li1 N6 124.1(7) . . . . ?
C16 N3 Li1 N6 -7.4(10) . . . . ?
Li3 N3 Li1 N6 -119.7(7) 7_547 . . . ?
C12 N3 Li1 Li3 -116.2(6) . . . 7_547 ?
C16 N3 Li1 Li3 112.3(8) . . . 7_547 ?
C12 N3 Li1 Li4 -114.3(8) . . . 7_547 ?
C16 N3 Li1 Li4 114.2(9) . . . 7_547 ?
Li3 N3 Li1 Li4 1.9(9) 7_547 . . 7_547 ?
C12 N3 Li1 Li2 157.0(6) . . . . ?
C16 N3 Li1 Li2 25.5(8) . . . . ?
Li3 N3 Li1 Li2 -86.8(5) 7_547 . . . ?
C16 N3 Li1 C12 -131.5(8) . . . . ?
Li3 N3 Li1 C12 116.2(6) 7_547 . . . ?
C12 N3 Li1 Li3 -164.8(5) . . . . ?
C16 N3 Li1 Li3 63.7(8) . . . . ?
Li3 N3 Li1 Li3 -48.6(6) 7_547 . . . ?
C27 N6 Li2 N4 -163.0(8) . . . . ?
C28 N6 Li2 N4 59.9(10) . . . . ?
Li1 N6 Li2 N4 -56.7(9) . . . . ?
C27 N6 Li2 N1 19.1(9) . . . . ?
C28 N6 Li2 N1 -118.0(6) . . . . ?
Li1 N6 Li2 N1 125.4(7) . . . . ?
C27 N6 Li2 Li3 -23.6(7) . . . . ?
C28 N6 Li2 Li3 -160.6(5) . . . . ?
Li1 N6 Li2 Li3 82.8(5) . . . . ?
C27 N6 Li2 Li1 -106.4(7) . . . . ?
C28 N6 Li2 Li1 116.6(6) . . . . ?
C27 N6 Li2 Li4 -85.7(14) . . . . ?
C28 N6 Li2 Li4 137.3(12) . . . . ?
Li1 N6 Li2 Li4 20.7(13) . . . . ?
C27 N6 Li2 C1 41.1(7) . . . . ?
C28 N6 Li2 C1 -95.9(5) . . . . ?
Li1 N6 Li2 C1 147.5(5) . . . . ?
C27 N6 Li2 Li3 -97.9(6) . . . 7_547 ?
C28 N6 Li2 Li3 125.1(5) . . . 7_547 ?
Li1 N6 Li2 Li3 8.5(5) . . . 7_547 ?
C16 N4 Li2 N6 17.0(11) . . . . ?
C17 N4 Li2 N6 -113.7(9) . . . . ?
Li4 N4 Li2 N6 138.2(10) . . . . ?
C16 N4 Li2 N1 -165.2(7) . . . . ?
C17 N4 Li2 N1 64.0(9) . . . . ?
Li4 N4 Li2 N1 -44.0(7) . . . . ?
C16 N4 Li2 Li3 -106.1(8) . . . . ?
C17 N4 Li2 Li3 123.1(8) . . . . ?
Li4 N4 Li2 Li3 15.0(8) . . . . ?
C16 N4 Li2 Li1 -23.4(7) . . . . ?
C17 N4 Li2 Li1 -154.2(5) . . . . ?
Li4 N4 Li2 Li1 97.7(6) . . . . ?
C16 N4 Li2 Li4 -121.2(6) . . . . ?
C17 N4 Li2 Li4 108.1(7) . . . . ?
C16 N4 Li2 C1 163.7(7) . . . . ?
C17 N4 Li2 C1 33.0(10) . . . . ?
Li4 N4 Li2 C1 -75.1(8) . . . . ?
C16 N4 Li2 Li3 -64.1(5) . . . 7_547 ?
C17 N4 Li2 Li3 165.1(6) . . . 7_547 ?
Li4 N4 Li2 Li3 57.0(4) . . . 7_547 ?
C1 N1 Li2 N6 51.3(8) . . . . ?
C5 N1 Li2 N6 -175.9(6) . . . . ?
Li3 N1 Li2 N6 -62.4(7) . . . . ?
C1 N1 Li2 N4 -127.0(8) . . . . ?
C5 N1 Li2 N4 5.9(11) . . . . ?
Li3 N1 Li2 N4 119.4(8) . . . . ?
C1 N1 Li2 Li3 113.6(7) . . . . ?
C5 N1 Li2 Li3 -113.5(7) . . . . ?
C1 N1 Li2 Li1 106.8(8) . . . . ?
C5 N1 Li2 Li1 -120.3(8) . . . . ?
Li3 N1 Li2 Li1 -6.8(8) . . . . ?
C1 N1 Li2 Li4 -159.7(6) . . . . ?
C5 N1 Li2 Li4 -26.8(8) . . . . ?
Li3 N1 Li2 Li4 86.7(5) . . . . ?
C5 N1 Li2 C1 132.9(8) . . . . ?
Li3 N1 Li2 C1 -113.6(6) . . . . ?
C1 N1 Li2 Li3 161.5(5) . . . 7_547 ?
C5 N1 Li2 Li3 -65.6(8) . . . 7_547 ?
Li3 N1 Li2 Li3 47.9(6) . . . 7_547 ?
N2 Li1 Li2 N6 109.7(12) 7_547 . . . ?
N3 Li1 Li2 N6 -140.3(6) . . . . ?
Li3 Li1 Li2 N6 169.1(6) 7_547 . . . ?
Li4 Li1 Li2 N6 89.1(6) 7_547 . . . ?
C12 Li1 Li2 N6 -128.6(6) . . . . ?
Li3 Li1 Li2 N6 90.3(5) . . . . ?
N2 Li1 Li2 N4 -109.7(11) 7_547 . . . ?
N6 Li1 Li2 N4 140.7(7) . . . . ?
N3 Li1 Li2 N4 0.4(5) . . . . ?
Li3 Li1 Li2 N4 -50.2(5) 7_547 . . . ?
Li4 Li1 Li2 N4 -130.2(6) 7_547 . . . ?
C12 Li1 Li2 N4 12.0(6) . . . . ?
Li3 Li1 Li2 N4 -129.1(6) . . . . ?
N2 Li1 Li2 N1 24.6(16) 7_547 . . . ?
N6 Li1 Li2 N1 -85.0(9) . . . . ?
N3 Li1 Li2 N1 134.7(8) . . . . ?
Li3 Li1 Li2 N1 84.1(8) 7_547 . . . ?
Li4 Li1 Li2 N1 4.1(10) 7_547 . . . ?
C12 Li1 Li2 N1 146.3(7) . . . . ?
Li3 Li1 Li2 N1 5.2(6) . . . . ?
N2 Li1 Li2 Li3 19.4(12) 7_547 . . . ?
N6 Li1 Li2 Li3 -90.3(5) . . . . ?
N3 Li1 Li2 Li3 129.5(5) . . . . ?
Li3 Li1 Li2 Li3 78.8(5) 7_547 . . . ?
Li4 Li1 Li2 Li3 -1.1(5) 7_547 . . . ?
C12 Li1 Li2 Li3 141.1(5) . . . . ?
N2 Li1 Li2 Li4 -59.6(12) 7_547 . . . ?
N6 Li1 Li2 Li4 -169.2(7) . . . . ?
N3 Li1 Li2 Li4 50.5(5) . . . . ?
Li3 Li1 Li2 Li4 -0.1(5) 7_547 . . . ?
Li4 Li1 Li2 Li4 -80.1(6) 7_547 . . . ?
C12 Li1 Li2 Li4 62.2(6) . . . . ?
Li3 Li1 Li2 Li4 -79.0(5) . . . . ?
N2 Li1 Li2 C1 63.1(15) 7_547 . . . ?
N6 Li1 Li2 C1 -46.5(7) . . . . ?
N3 Li1 Li2 C1 173.2(8) . . . . ?
Li3 Li1 Li2 C1 122.6(8) 7_547 . . . ?
Li4 Li1 Li2 C1 42.6(9) 7_547 . . . ?
C12 Li1 Li2 C1 -175.2(6) . . . . ?
Li3 Li1 Li2 C1 43.7(7) . . . . ?
N2 Li1 Li2 Li3 -59.4(11) 7_547 . . 7_547 ?
N6 Li1 Li2 Li3 -169.1(6) . . . 7_547 ?
N3 Li1 Li2 Li3 50.6(4) . . . 7_547 ?
Li4 Li1 Li2 Li3 -80.0(5) 7_547 . . 7_547 ?
C12 Li1 Li2 Li3 62.3(4) . . . 7_547 ?
Li3 Li1 Li2 Li3 -78.8(5) . . . 7_547 ?
C23 N5 Li3 N3 -31.2(8) . . . 7_547 ?
C27 N5 Li3 N3 -172.9(6) . . . 7_547 ?
Li4 N5 Li3 N3 67.8(7) 7_547 . . 7_547 ?
C23 N5 Li3 N1 110.2(6) . . . . ?
C27 N5 Li3 N1 -31.5(8) . . . . ?
Li4 N5 Li3 N1 -150.8(6) 7_547 . . . ?
C23 N5 Li3 Li4 -99.0(7) . . . 7_547 ?
C27 N5 Li3 Li4 119.3(7) . . . 7_547 ?
C23 N5 Li3 Li1 -93.9(15) . . . 7_547 ?
C27 N5 Li3 Li1 124.3(14) . . . 7_547 ?
Li4 N5 Li3 Li1 5.0(15) 7_547 . . 7_547 ?
C23 N5 Li3 Li2 158.4(6) . . . . ?
C27 N5 Li3 Li2 16.6(7) . . . . ?
Li4 N5 Li3 Li2 -102.7(5) 7_547 . . . ?
C23 N5 Li3 Li2 -97.3(6) . . . 7_547 ?
C27 N5 Li3 Li2 121.0(6) . . . 7_547 ?
Li4 N5 Li3 Li2 1.6(5) 7_547 . . 7_547 ?
C23 N5 Li3 Li1 -157.4(6) . . . . ?
C27 N5 Li3 Li1 60.9(6) . . . . ?
Li4 N5 Li3 Li1 -58.4(4) 7_547 . . . ?
C23 N5 Li3 Li4 -175.5(6) . . . . ?
C27 N5 Li3 Li4 42.8(9) . . . . ?
Li4 N5 Li3 Li4 -76.6(8) 7_547 . . . ?
C1 N1 Li3 N3 113.5(7) . . . 7_547 ?
C5 N1 Li3 N3 -30.2(8) . . . 7_547 ?
Li2 N1 Li3 N3 -149.6(7) . . . 7_547 ?
C1 N1 Li3 N5 -28.5(8) . . . . ?
C5 N1 Li3 N5 -172.1(6) . . . . ?
Li2 N1 Li3 N5 68.5(6) . . . . ?
C1 N1 Li3 Li4 -83.5(13) . . . 7_547 ?
C5 N1 Li3 Li4 132.8(12) . . . 7_547 ?
Li2 N1 Li3 Li4 13.4(13) . . . 7_547 ?
C1 N1 Li3 Li1 161.4(6) . . . 7_547 ?
C5 N1 Li3 Li1 17.7(7) . . . 7_547 ?
Li2 N1 Li3 Li1 -101.7(5) . . . 7_547 ?
C1 N1 Li3 Li2 -96.9(7) . . . . ?
C5 N1 Li3 Li2 119.4(7) . . . . ?
C1 N1 Li3 Li2 -170.3(7) . . . 7_547 ?
C5 N1 Li3 Li2 46.1(9) . . . 7_547 ?
Li2 N1 Li3 Li2 -73.3(8) . . . 7_547 ?
C1 N1 Li3 Li1 -92.8(6) . . . . ?
C5 N1 Li3 Li1 123.5(6) . . . . ?
Li2 N1 Li3 Li1 4.1(5) . . . . ?
C1 N1 Li3 Li4 -155.4(6) . . . . ?
C5 N1 Li3 Li4 61.0(6) . . . . ?
Li2 N1 Li3 Li4 -58.5(4) . . . . ?
N6 Li2 Li3 N3 -159.0(13) . . . 7_547 ?
N4 Li2 Li3 N3 -18.5(18) . . . 7_547 ?
N1 Li2 Li3 N3 77.2(14) . . . 7_547 ?
Li1 Li2 Li3 N3 -108.0(13) . . . 7_547 ?
Li4 Li2 Li3 N3 -6.9(14) . . . 7_547 ?
C1 Li2 Li3 N3 106.3(14) . . . 7_547 ?
Li3 Li2 Li3 N3 -57.1(12) 7_547 . . 7_547 ?
N6 Li2 Li3 N5 2.6(5) . . . . ?
N4 Li2 Li3 N5 143.2(8) . . . . ?
N1 Li2 Li3 N5 -121.2(6) . . . . ?
Li1 Li2 Li3 N5 53.6(5) . . . . ?
Li4 Li2 Li3 N5 154.7(5) . . . . ?
C1 Li2 Li3 N5 -92.1(4) . . . . ?
Li3 Li2 Li3 N5 104.5(5) 7_547 . . . ?
N6 Li2 Li3 N1 123.8(6) . . . . ?
N4 Li2 Li3 N1 -95.7(8) . . . . ?
Li1 Li2 Li3 N1 174.7(6) . . . . ?
Li4 Li2 Li3 N1 -84.1(5) . . . . ?
C1 Li2 Li3 N1 29.1(3) . . . . ?
Li3 Li2 Li3 N1 -134.3(6) 7_547 . . . ?
N6 Li2 Li3 Li4 -49.8(5) . . . 7_547 ?
N4 Li2 Li3 Li4 90.7(8) . . . 7_547 ?
N1 Li2 Li3 Li4 -173.6(6) . . . 7_547 ?
Li1 Li2 Li3 Li4 1.2(5) . . . 7_547 ?
Li4 Li2 Li3 Li4 102.3(5) . . . 7_547 ?
C1 Li2 Li3 Li4 -144.5(5) . . . 7_547 ?
Li3 Li2 Li3 Li4 52.1(4) 7_547 . . 7_547 ?
N6 Li2 Li3 Li1 -153.7(5) . . . 7_547 ?
N4 Li2 Li3 Li1 -13.2(9) . . . 7_547 ?
N1 Li2 Li3 Li1 82.5(6) . . . 7_547 ?
Li1 Li2 Li3 Li1 -102.7(5) . . . 7_547 ?
Li4 Li2 Li3 Li1 -1.6(5) . . . 7_547 ?
C1 Li2 Li3 Li1 111.6(5) . . . 7_547 ?
Li3 Li2 Li3 Li1 -51.8(4) 7_547 . . 7_547 ?
N6 Li2 Li3 Li2 -101.9(5) . . . 7_547 ?
N4 Li2 Li3 Li2 38.6(7) . . . 7_547 ?
N1 Li2 Li3 Li2 134.3(6) . . . 7_547 ?
Li1 Li2 Li3 Li2 -51.0(4) . . . 7_547 ?
Li4 Li2 Li3 Li2 50.2(4) . . . 7_547 ?
C1 Li2 Li3 Li2 163.4(5) . . . 7_547 ?
Li3 Li2 Li3 Li2 0.0 7_547 . . 7_547 ?
N6 Li2 Li3 Li1 -51.0(4) . . . . ?
N4 Li2 Li3 Li1 89.6(8) . . . . ?
N1 Li2 Li3 Li1 -174.7(6) . . . . ?
Li4 Li2 Li3 Li1 101.2(5) . . . . ?
C1 Li2 Li3 Li1 -145.7(5) . . . . ?
Li3 Li2 Li3 Li1 51.0(4) 7_547 . . . ?
N6 Li2 Li3 Li4 -152.1(6) . . . . ?
N4 Li2 Li3 Li4 -11.6(6) . . . . ?
N1 Li2 Li3 Li4 84.1(5) . . . . ?
Li1 Li2 Li3 Li4 -101.2(5) . . . . ?
C1 Li2 Li3 Li4 113.2(5) . . . . ?
Li3 Li2 Li3 Li4 -50.2(4) 7_547 . . . ?
N2 Li1 Li3 N3 -26.3(9) 7_547 . . 7_547 ?
N6 Li1 Li3 N3 -159.6(8) . . . 7_547 ?
N3 Li1 Li3 N3 90.4(8) . . . 7_547 ?
Li3 Li1 Li3 N3 54.1(6) 7_547 . . 7_547 ?
Li4 Li1 Li3 N3 -38.6(7) 7_547 . . 7_547 ?
Li2 Li1 Li3 N3 142.9(8) . . . 7_547 ?
C12 Li1 Li3 N3 79.3(10) . . . 7_547 ?
N2 Li1 Li3 N5 76.8(5) 7_547 . . . ?
N6 Li1 Li3 N5 -56.4(4) . . . . ?
N3 Li1 Li3 N5 -166.5(6) . . . . ?
Li3 Li1 Li3 N5 157.3(7) 7_547 . . . ?
Li4 Li1 Li3 N5 64.5(5) 7_547 . . . ?
Li2 Li1 Li3 N5 -114.0(6) . . . . ?
C12 Li1 Li3 N5 -177.6(8) . . . . ?
N2 Li1 Li3 N1 -173.5(5) 7_547 . . . ?
N6 Li1 Li3 N1 53.2(5) . . . . ?
N3 Li1 Li3 N1 -56.8(7) . . . . ?
Li3 Li1 Li3 N1 -93.1(6) 7_547 . . . ?
Li4 Li1 Li3 N1 174.2(7) 7_547 . . . ?
Li2 Li1 Li3 N1 -4.3(5) . . . . ?
C12 Li1 Li3 N1 -68.0(8) . . . . ?
N2 Li1 Li3 Li4 12.3(5) 7_547 . . 7_547 ?
N6 Li1 Li3 Li4 -120.9(6) . . . 7_547 ?
N3 Li1 Li3 Li4 129.0(7) . . . 7_547 ?
Li3 Li1 Li3 Li4 92.7(6) 7_547 . . 7_547 ?
Li2 Li1 Li3 Li4 -178.5(7) . . . 7_547 ?
C12 Li1 Li3 Li4 117.9(8) . . . 7_547 ?
N2 Li1 Li3 Li1 -80.4(5) 7_547 . . 7_547 ?
N6 Li1 Li3 Li1 146.3(6) . . . 7_547 ?
N3 Li1 Li3 Li1 36.3(5) . . . 7_547 ?
Li3 Li1 Li3 Li1 0.0 7_547 . . 7_547 ?
Li4 Li1 Li3 Li1 -92.7(6) 7_547 . . 7_547 ?
Li2 Li1 Li3 Li1 88.8(5) . . . 7_547 ?
C12 Li1 Li3 Li1 25.1(7) . . . 7_547 ?
N2 Li1 Li3 Li2 -169.2(7) 7_547 . . . ?
N6 Li1 Li3 Li2 57.5(5) . . . . ?
N3 Li1 Li3 Li2 -52.5(6) . . . . ?
Li3 Li1 Li3 Li2 -88.8(5) 7_547 . . . ?
Li4 Li1 Li3 Li2 178.5(7) 7_547 . . . ?
C12 Li1 Li3 Li2 -63.6(7) . . . . ?
N2 Li1 Li3 Li2 -41.4(5) 7_547 . . 7_547 ?
N6 Li1 Li3 Li2 -174.7(5) . . . 7_547 ?
N3 Li1 Li3 Li2 75.3(5) . . . 7_547 ?
Li3 Li1 Li3 Li2 39.0(3) 7_547 . . 7_547 ?
Li4 Li1 Li3 Li2 -53.7(5) 7_547 . . 7_547 ?
Li2 Li1 Li3 Li2 127.8(5) . . . 7_547 ?
C12 Li1 Li3 Li2 64.1(7) . . . 7_547 ?
N2 Li1 Li3 Li4 -117.2(5) 7_547 . . . ?
N6 Li1 Li3 Li4 109.6(5) . . . . ?
N3 Li1 Li3 Li4 -0.5(5) . . . . ?
Li3 Li1 Li3 Li4 -36.8(3) 7_547 . . . ?
Li4 Li1 Li3 Li4 -129.5(4) 7_547 . . . ?
Li2 Li1 Li3 Li4 52.0(5) . . . . ?
C12 Li1 Li3 Li4 -11.6(7) . . . . ?
C16 N4 Li4 N2 159.5(7) . . . . ?
C17 N4 Li4 N2 -59.6(10) . . . . ?
Li2 N4 Li4 N2 56.0(8) . . . . ?
C16 N4 Li4 N5 -20.8(9) . . . 7_547 ?
C17 N4 Li4 N5 120.2(6) . . . 7_547 ?
Li2 N4 Li4 N5 -124.2(7) . . . 7_547 ?
C16 N4 Li4 Li3 21.3(7) . . . 7_547 ?
C17 N4 Li4 Li3 162.2(5) . . . 7_547 ?
Li2 N4 Li4 Li3 -82.1(5) . . . 7_547 ?
C16 N4 Li4 Li1 83.9(14) . . . 7_547 ?
C17 N4 Li4 Li1 -135.2(12) . . . 7_547 ?
Li2 N4 Li4 Li1 -19.5(13) . . . 7_547 ?
C16 N4 Li4 Li2 103.4(7) . . . . ?
C17 N4 Li4 Li2 -115.7(6) . . . . ?
C16 N4 Li4 C23 -42.0(7) . . . 7_547 ?
C17 N4 Li4 C23 98.9(5) . . . 7_547 ?
Li2 N4 Li4 C23 -145.4(5) . . . 7_547 ?
C16 N4 Li4 Li3 94.4(6) . . . . ?
C17 N4 Li4 Li3 -124.7(5) . . . . ?
Li2 N4 Li4 Li3 -9.0(5) . . . . ?
C5 N2 Li4 N4 -20.6(11) . . . . ?
C6 N2 Li4 N4 110.3(8) . . . . ?
Li1 N2 Li4 N4 -139.5(9) 7_547 . . . ?
C5 N2 Li4 N5 159.6(7) . . . 7_547 ?
C6 N2 Li4 N5 -69.5(9) . . . 7_547 ?
Li1 N2 Li4 N5 40.7(7) 7_547 . . 7_547 ?
C5 N2 Li4 Li3 97.9(9) . . . 7_547 ?
C6 N2 Li4 Li3 -131.2(7) . . . 7_547 ?
Li1 N2 Li4 Li3 -21.0(8) 7_547 . . 7_547 ?
C5 N2 Li4 Li1 118.9(7) . . . 7_547 ?
C6 N2 Li4 Li1 -110.2(7) . . . 7_547 ?
C5 N2 Li4 Li2 19.9(7) . . . . ?
C6 N2 Li4 Li2 150.9(6) . . . . ?
Li1 N2 Li4 Li2 -99.0(6) 7_547 . . . ?
C5 N2 Li4 C23 -169.2(8) . . . 7_547 ?
C6 N2 Li4 C23 -38.3(11) . . . 7_547 ?
Li1 N2 Li4 C23 71.9(9) 7_547 . . 7_547 ?
C5 N2 Li4 Li3 61.8(6) . . . . ?
C6 N2 Li4 Li3 -167.3(6) . . . . ?
Li1 N2 Li4 Li3 -57.1(4) 7_547 . . . ?
N6 Li2 Li4 N4 -105.3(13) . . . . ?
N1 Li2 Li4 N4 141.4(6) . . . . ?
Li3 Li2 Li4 N4 -168.3(6) . . . . ?
Li1 Li2 Li4 N4 -89.2(6) . . . . ?
C1 Li2 Li4 N4 131.4(7) . . . . ?
Li3 Li2 Li4 N4 -89.3(5) 7_547 . . . ?
N6 Li2 Li4 N2 115.5(12) . . . . ?
N4 Li2 Li4 N2 -139.3(7) . . . . ?
N1 Li2 Li4 N2 2.1(5) . . . . ?
Li3 Li2 Li4 N2 52.4(5) . . . . ?
Li1 Li2 Li4 N2 131.6(5) . . . . ?
C1 Li2 Li4 N2 -7.9(6) . . . . ?
Li3 Li2 Li4 N2 131.5(6) 7_547 . . . ?
N6 Li2 Li4 N5 -18.0(18) . . . 7_547 ?
N4 Li2 Li4 N5 87.3(9) . . . 7_547 ?
N1 Li2 Li4 N5 -131.3(8) . . . 7_547 ?
Li3 Li2 Li4 N5 -81.0(9) . . . 7_547 ?
Li1 Li2 Li4 N5 -1.9(10) . . . 7_547 ?
C1 Li2 Li4 N5 -141.4(7) . . . 7_547 ?
Li3 Li2 Li4 N5 -2.0(7) 7_547 . . 7_547 ?
N6 Li2 Li4 Li3 -16.0(13) . . . 7_547 ?
N4 Li2 Li4 Li3 89.3(5) . . . 7_547 ?
N1 Li2 Li4 Li3 -129.3(5) . . . 7_547 ?
Li3 Li2 Li4 Li3 -79.0(5) . . . 7_547 ?
Li1 Li2 Li4 Li3 0.1(5) . . . 7_547 ?
C1 Li2 Li4 Li3 -139.4(5) . . . 7_547 ?
N6 Li2 Li4 Li1 64.6(14) . . . 7_547 ?
N4 Li2 Li4 Li1 169.9(7) . . . 7_547 ?
N1 Li2 Li4 Li1 -48.7(5) . . . 7_547 ?
Li3 Li2 Li4 Li1 1.6(5) . . . 7_547 ?
Li1 Li2 Li4 Li1 80.7(6) . . . 7_547 ?
C1 Li2 Li4 Li1 -58.8(6) . . . 7_547 ?
Li3 Li2 Li4 Li1 80.6(5) 7_547 . . 7_547 ?
N6 Li2 Li4 C23 -55.9(17) . . . 7_547 ?
N4 Li2 Li4 C23 49.3(8) . . . 7_547 ?
N1 Li2 Li4 C23 -169.3(7) . . . 7_547 ?
Li3 Li2 Li4 C23 -118.9(8) . . . 7_547 ?
Li1 Li2 Li4 C23 -39.8(9) . . . 7_547 ?
C1 Li2 Li4 C23 -179.3(6) . . . 7_547 ?
Li3 Li2 Li4 C23 -39.9(6) 7_547 . . 7_547 ?
N6 Li2 Li4 Li3 63.0(12) . . . . ?
N4 Li2 Li4 Li3 168.3(6) . . . . ?
N1 Li2 Li4 Li3 -50.3(4) . . . . ?
Li1 Li2 Li4 Li3 79.1(5) . . . . ?
C1 Li2 Li4 Li3 -60.4(5) . . . . ?
Li3 Li2 Li4 Li3 79.0(5) 7_547 . . . ?
N3 Li3 Li4 N4 -174.0(5) 7_547 . . . ?
N5 Li3 Li4 N4 -25.8(9) . . . . ?
N1 Li3 Li4 N4 72.3(6) . . . . ?
Li4 Li3 Li4 N4 -79.7(6) 7_547 . . . ?
Li1 Li3 Li4 N4 -172.8(7) 7_547 . . . ?
Li2 Li3 Li4 N4 9.3(5) . . . . ?
Li2 Li3 Li4 N4 -119.0(5) 7_547 . . . ?
Li1 Li3 Li4 N4 -42.5(5) . . . . ?
N3 Li3 Li4 N2 58.4(6) 7_547 . . . ?
N5 Li3 Li4 N2 -153.4(7) . . . . ?
N1 Li3 Li4 N2 -55.4(4) . . . . ?
Li4 Li3 Li4 N2 152.6(7) 7_547 . . . ?
Li1 Li3 Li4 N2 59.6(5) 7_547 . . . ?
Li2 Li3 Li4 N2 -118.4(6) . . . . ?
Li2 Li3 Li4 N2 113.3(5) 7_547 . . . ?
Li1 Li3 Li4 N2 -170.1(5) . . . . ?
N3 Li3 Li4 N5 -56.8(7) 7_547 . . 7_547 ?
N5 Li3 Li4 N5 91.4(8) . . . 7_547 ?
N1 Li3 Li4 N5 -170.6(6) . . . 7_547 ?
Li4 Li3 Li4 N5 37.4(5) 7_547 . . 7_547 ?
Li1 Li3 Li4 N5 -55.6(6) 7_547 . . 7_547 ?
Li2 Li3 Li4 N5 126.4(7) . . . 7_547 ?
Li2 Li3 Li4 N5 -1.9(5) 7_547 . . 7_547 ?
Li1 Li3 Li4 N5 74.7(5) . . . 7_547 ?
N3 Li3 Li4 Li3 -94.2(6) 7_547 . . 7_547 ?
N5 Li3 Li4 Li3 54.0(6) . . . 7_547 ?
N1 Li3 Li4 Li3 152.0(7) . . . 7_547 ?
Li4 Li3 Li4 Li3 0.0 7_547 . . 7_547 ?
Li1 Li3 Li4 Li3 -93.0(6) 7_547 . . 7_547 ?
Li2 Li3 Li4 Li3 89.0(6) . . . 7_547 ?
Li2 Li3 Li4 Li3 -39.3(4) 7_547 . . 7_547 ?
Li1 Li3 Li4 Li3 37.3(3) . . . 7_547 ?
N3 Li3 Li4 Li1 -1.2(5) 7_547 . . 7_547 ?
N5 Li3 Li4 Li1 147.0(8) . . . 7_547 ?
N1 Li3 Li4 Li1 -115.0(6) . . . 7_547 ?
Li4 Li3 Li4 Li1 93.0(6) 7_547 . . 7_547 ?
Li2 Li3 Li4 Li1 -177.9(7) . . . 7_547 ?
Li2 Li3 Li4 Li1 53.7(5) 7_547 . . 7_547 ?
Li1 Li3 Li4 Li1 130.3(4) . . . 7_547 ?
N3 Li3 Li4 Li2 176.7(7) 7_547 . . . ?
N5 Li3 Li4 Li2 -35.1(7) . . . . ?
N1 Li3 Li4 Li2 63.0(5) . . . . ?
Li4 Li3 Li4 Li2 -89.0(6) 7_547 . . . ?
Li1 Li3 Li4 Li2 177.9(7) 7_547 . . . ?
Li2 Li3 Li4 Li2 -128.3(5) 7_547 . . . ?
Li1 Li3 Li4 Li2 -51.8(4) . . . . ?
N3 Li3 Li4 C23 -71.0(8) 7_547 . . 7_547 ?
N5 Li3 Li4 C23 77.2(10) . . . 7_547 ?
N1 Li3 Li4 C23 175.2(7) . . . 7_547 ?
Li4 Li3 Li4 C23 23.3(7) 7_547 . . 7_547 ?
Li1 Li3 Li4 C23 -69.8(7) 7_547 . . 7_547 ?
Li2 Li3 Li4 C23 112.3(8) . . . 7_547 ?
Li2 Li3 Li4 C23 -16.1(7) 7_547 . . 7_547 ?
Li1 Li3 Li4 C23 60.5(7) . . . 7_547 ?
C34 Al1 Li5 C42 171.5(7) . . . 2_657 ?
C43 Al1 Li5 C42 81.8(7) . . . 2_657 ?
C42 Al1 Li5 C42 -99.9(11) . . . 2_657 ?
C38 Al1 Li5 C42 -9.8(10) . . . 2_657 ?
C34 Al1 Li5 C43 -11.4(11) . . . 2_657 ?
C43 Al1 Li5 C43 -101.1(12) . . . 2_657 ?
C42 Al1 Li5 C43 77.2(7) . . . 2_657 ?
C38 Al1 Li5 C43 167.2(8) . . . 2_657 ?
C34 Al1 Li5 Al1 -139.6(3) . . . 2_657 ?
C43 Al1 Li5 Al1 130.6(4) . . . 2_657 ?
C42 Al1 Li5 Al1 -51.0(4) . . . 2_657 ?
C38 Al1 Li5 Al1 39.0(4) . . . 2_657 ?
C5 N1 C1 C2 -2.6(10) . . . . ?
Li3 N1 C1 C2 -145.8(7) . . . . ?
Li2 N1 C1 C2 132.9(8) . . . . ?
C5 N1 C1 Li2 -135.4(7) . . . . ?
Li3 N1 C1 Li2 81.3(6) . . . . ?
N6 Li2 C1 N1 -133.2(7) . . . . ?
N4 Li2 C1 N1 71.3(9) . . . . ?
Li3 Li2 C1 N1 -50.2(5) . . . . ?
Li1 Li2 C1 N1 -99.1(9) . . . . ?
Li4 Li2 C1 N1 20.9(6) . . . . ?
Li3 Li2 C1 N1 -26.0(7) 7_547 . . . ?
N6 Li2 C1 C2 126.2(12) . . . . ?
N4 Li2 C1 C2 -29.2(16) . . . . ?
N1 Li2 C1 C2 -100.5(12) . . . . ?
Li3 Li2 C1 C2 -150.8(12) . . . . ?
Li1 Li2 C1 C2 160.4(11) . . . . ?
Li4 Li2 C1 C2 -79.6(13) . . . . ?
Li3 Li2 C1 C2 -126.5(12) 7_547 . . . ?
N1 C1 C2 C3 4.0(11) . . . . ?
Li2 C1 C2 C3 74.0(13) . . . . ?
C1 C2 C3 C4 -2.3(11) . . . . ?
C2 C3 C4 C5 -0.5(11) . . . . ?
C6 N2 C5 N1 -176.0(5) . . . . ?
Li1 N2 C5 N1 45.7(8) 7_547 . . . ?
Li4 N2 C5 N1 -44.0(8) . . . . ?
C6 N2 C5 C4 1.4(9) . . . . ?
Li1 N2 C5 C4 -136.9(7) 7_547 . . . ?
Li4 N2 C5 C4 133.4(7) . . . . ?
C1 N1 C5 N2 177.1(6) . . . . ?
Li3 N1 C5 N2 -40.0(8) . . . . ?
Li2 N1 C5 N2 51.1(8) . . . . ?
C1 N1 C5 C4 -0.5(9) . . . . ?
Li3 N1 C5 C4 142.3(6) . . . . ?
Li2 N1 C5 C4 -126.5(7) . . . . ?
C3 C4 C5 N2 -175.4(7) . . . . ?
C3 C4 C5 N1 2.0(10) . . . . ?
C5 N2 C6 C7 -80.2(7) . . . . ?
Li1 N2 C6 C7 61.5(8) 7_547 . . . ?
Li4 N2 C6 C7 148.5(6) . . . . ?
C5 N2 C6 C11 157.9(5) . . . . ?
Li1 N2 C6 C11 -60.4(7) 7_547 . . . ?
Li4 N2 C6 C11 26.6(8) . . . . ?
N2 C6 C7 C8 179.2(6) . . . . ?
C11 C6 C7 C8 -58.3(8) . . . . ?
C6 C7 C8 C9 58.5(9) . . . . ?
C7 C8 C9 C10 -56.5(9) . . . . ?
C8 C9 C10 C11 56.3(9) . . . . ?
C9 C10 C11 C6 -56.0(8) . . . . ?
N2 C6 C11 C10 -179.2(6) . . . . ?
C7 C6 C11 C10 56.3(8) . . . . ?
C16 N3 C12 C13 1.5(9) . . . . ?
Li3 N3 C12 C13 146.9(7) 7_547 . . . ?
Li1 N3 C12 C13 -134.0(7) . . . . ?
C16 N3 C12 Li1 135.5(7) . . . . ?
Li3 N3 C12 Li1 -79.1(6) 7_547 . . . ?
N2 Li1 C12 N3 128.4(7) 7_547 . . . ?
N6 Li1 C12 N3 -73.3(8) . . . . ?
Li3 Li1 C12 N3 47.9(5) 7_547 . . . ?
Li4 Li1 C12 N3 95.1(9) 7_547 . . . ?
Li2 Li1 C12 N3 -23.1(6) . . . . ?
Li3 Li1 C12 N3 21.5(7) . . . . ?
N2 Li1 C12 C13 -129.8(12) 7_547 . . . ?
N6 Li1 C12 C13 28.5(16) . . . . ?
N3 Li1 C12 C13 101.8(12) . . . . ?
Li3 Li1 C12 C13 149.7(12) 7_547 . . . ?
Li4 Li1 C12 C13 -163.1(11) 7_547 . . . ?
Li2 Li1 C12 C13 78.7(13) . . . . ?
Li3 Li1 C12 C13 123.3(12) . . . . ?
N3 C12 C13 C14 -3.7(11) . . . . ?
Li1 C12 C13 C14 -77.3(13) . . . . ?
C12 C13 C14 C15 2.6(11) . . . . ?
C13 C14 C15 C16 0.3(11) . . . . ?
C17 N4 C16 N3 179.3(5) . . . . ?
Li4 N4 C16 N3 -40.9(8) . . . . ?
Li2 N4 C16 N3 46.6(7) . . . . ?
C17 N4 C16 C15 0.6(9) . . . . ?
Li4 N4 C16 C15 140.5(7) . . . . ?
Li2 N4 C16 C15 -132.1(7) . . . . ?
C12 N3 C16 N4 -177.1(5) . . . . ?
Li3 N3 C16 N4 37.0(7) 7_547 . . . ?
Li1 N3 C16 N4 -54.6(9) . . . . ?
C12 N3 C16 C15 1.7(8) . . . . ?
Li3 N3 C16 C15 -144.2(6) 7_547 . . . ?
Li1 N3 C16 C15 124.2(7) . . . . ?
C14 C15 C16 N4 176.1(7) . . . . ?
C14 C15 C16 N3 -2.6(10) . . . . ?
C16 N4 C17 C18 80.0(7) . . . . ?
Li4 N4 C17 C18 -64.5(7) . . . . ?
Li2 N4 C17 C18 -152.5(6) . . . . ?
C16 N4 C17 C22 -159.0(6) . . . . ?
Li4 N4 C17 C22 56.6(7) . . . . ?
Li2 N4 C17 C22 -31.4(8) . . . . ?
N4 C17 C18 C19 178.8(6) . . . . ?
C22 C17 C18 C19 56.5(8) . . . . ?
C17 C18 C19 C20 -57.5(9) . . . . ?
C18 C19 C20 C21 56.8(9) . . . . ?
C19 C20 C21 C22 -57.5(9) . . . . ?
N4 C17 C22 C21 178.9(6) . . . . ?
C18 C17 C22 C21 -56.6(8) . . . . ?
C20 C21 C22 C17 58.4(9) . . . . ?
C27 N5 C23 C24 0.2(10) . . . . ?
Li3 N5 C23 C24 -140.9(7) . . . . ?
Li4 N5 C23 C24 138.8(7) 7_547 . . . ?
C27 N5 C23 Li4 -138.5(7) . . . 7_547 ?
Li3 N5 C23 Li4 80.3(6) . . . 7_547 ?
N5 C23 C24 C25 -2.0(11) . . . . ?
Li4 C23 C24 C25 64.0(15) 7_547 . . . ?
C23 C24 C25 C26 2.2(11) . . . . ?
C24 C25 C26 C27 -0.7(11) . . . . ?
C28 N6 C27 N5 178.2(5) . . . . ?
Li2 N6 C27 N5 43.5(8) . . . . ?
Li1 N6 C27 N5 -44.9(7) . . . . ?
C28 N6 C27 C26 -0.9(9) . . . . ?
Li2 N6 C27 C26 -135.6(7) . . . . ?
Li1 N6 C27 C26 136.0(7) . . . . ?
C23 N5 C27 N6 -177.8(6) . . . . ?
Li3 N5 C27 N6 -39.0(8) . . . . ?
Li4 N5 C27 N6 51.7(8) 7_547 . . . ?
C23 N5 C27 C26 1.4(8) . . . . ?
Li3 N5 C27 C26 140.1(6) . . . . ?
Li4 N5 C27 C26 -129.1(7) 7_547 . . . ?
C25 C26 C27 N6 178.0(7) . . . . ?
C25 C26 C27 N5 -1.1(9) . . . . ?
C27 N6 C28 C33 84.9(7) . . . . ?
Li2 N6 C28 C33 -136.2(7) . . . . ?
Li1 N6 C28 C33 -48.0(8) . . . . ?
C27 N6 C28 C29 -150.2(6) . . . . ?
Li2 N6 C28 C29 -11.3(8) . . . . ?
Li1 N6 C28 C29 77.0(8) . . . . ?
N6 C28 C29 C30 -178.4(7) . . . . ?
C33 C28 C29 C30 -52.6(10) . . . . ?
C28 C29 C30 C31 56.6(11) . . . . ?
C29 C30 C31 C32 -58.7(11) . . . . ?
C30 C31 C32 C33 59.3(11) . . . . ?
N6 C28 C33 C32 178.6(7) . . . . ?
C29 C28 C33 C32 53.2(10) . . . . ?
C31 C32 C33 C28 -56.9(10) . . . . ?
C43 Al1 C34 C35 50.0(9) . . . . ?
C42 Al1 C34 C35 -68.3(9) . . . . ?
C38 Al1 C34 C35 171.9(9) . . . . ?
Li5 Al1 C34 C35 -9.5(10) . . . . ?
C43 Al1 C34 C37 170.2(7) . . . . ?
C42 Al1 C34 C37 51.9(7) . . . . ?
C38 Al1 C34 C37 -67.9(8) . . . . ?
Li5 Al1 C34 C37 110.7(7) . . . . ?
C43 Al1 C34 C36 -69.7(8) . . . . ?
C42 Al1 C34 C36 172.0(7) . . . . ?
C38 Al1 C34 C36 52.2(9) . . . . ?
Li5 Al1 C34 C36 -129.2(7) . . . . ?
C34 Al1 C38 C40 59.6(9) . . . . ?
C43 Al1 C38 C40 -178.8(7) . . . . ?
C42 Al1 C38 C40 -60.2(8) . . . . ?
Li5 Al1 C38 C40 -119.0(8) . . . . ?
C34 Al1 C38 C39 -63.7(9) . . . . ?
C43 Al1 C38 C39 57.9(9) . . . . ?
C42 Al1 C38 C39 176.5(8) . . . . ?
Li5 Al1 C38 C39 117.6(8) . . . . ?
C34 Al1 C38 C41 176.9(7) . . . . ?
C43 Al1 C38 C41 -61.5(9) . . . . ?
C42 Al1 C38 C41 57.0(9) . . . . ?
Li5 Al1 C38 C41 -1.8(10) . . . . ?
